data_7110356
loop_
_publ_author_name
'Fedin, Vladimir P.'
'Kalinina, Irina V.'
'Virovets, Alexander V.'
'Podberezskaya, Nina V.'
'Neretin, Ivan S.'
'Slovokhotov, Yuri L.'

_publ_section_title
;
 Synthesis and structure of a tetranuclear niobium telluride cuboidal
 cluster with a central \m4-O ligand
;
_journal_issue 23
_journal_name_full 'Chemical Communications'
_journal_page_first 2579
_journal_paper_doi 10.1039/a805956j
_journal_year 1998
_chemical_formula_moiety 'K6 [Nb4 Te4 O (C N)12] . K2 C O3 . K O H . 8(H2 O)'
_chemical_formula_sum 'C13 H17 K9 N12 Nb4 O13 Te4'
_chemical_formula_weight 1783.33
_chemical_melting_point ?
_chemical_name_common none
_chemical_name_systematic
;
 ?
;
_space_group_IT_number 11
_symmetry_cell_setting monoclinic
_symmetry_space_group_name_Hall '-P 2yb'
_symmetry_space_group_name_H-M 'P 1 21/m 1'
_atom_sites_solution_hydrogens geom
_atom_sites_solution_primary direct
_atom_sites_solution_secondary difmap
_audit_creation_method SHELXL-97
_cell_angle_alpha 90.00
_cell_angle_beta 91.584(9)
_cell_angle_gamma 90.00
_cell_formula_units_Z 4
_cell_length_a 12.4688(9)
_cell_length_b 22.658(4)
_cell_length_c 16.318(2)
_cell_measurement_reflns_used 24
_cell_measurement_temperature 293(2)
_cell_measurement_theta_max 13.2
_cell_measurement_theta_min 9.0
_cell_volume 4608.4(10)
_computing_cell_refinement 'CD4CA0 CAD4 Program'
_computing_data_collection 'CD4CA0 CAD4 Program'
_computing_data_reduction XCAD
_computing_molecular_graphics 'ORTEP II'
_computing_publication_material 'manual edditing of CIF file'
_computing_structure_refinement 'SHELXL-97 (Sheldrick, 1997)'
_computing_structure_solution 'SHELXS-97 (Sheldrick, 1990)'
_diffrn_ambient_temperature 293(2)
_diffrn_measured_fraction_theta_full 1.000
_diffrn_measured_fraction_theta_max 1.000
_diffrn_measurement_device_type 'Nonius CAD4'
_diffrn_measurement_method theta/2theta
_diffrn_radiation_monochromator graphite
_diffrn_radiation_source 'fine-focus sealed tube'
_diffrn_radiation_type MoK\a
_diffrn_radiation_wavelength 0.71069
_diffrn_reflns_av_R_equivalents 0.0144
_diffrn_reflns_av_sigmaI/netI 0.0766
_diffrn_reflns_limit_h_max 14
_diffrn_reflns_limit_h_min -14
_diffrn_reflns_limit_k_max 26
_diffrn_reflns_limit_k_min 0
_diffrn_reflns_limit_l_max 19
_diffrn_reflns_limit_l_min 0
_diffrn_reflns_number 8724
_diffrn_reflns_theta_full 24.99
_diffrn_reflns_theta_max 24.99
_diffrn_reflns_theta_min 1.25
_diffrn_standards_decay_% 0
_diffrn_standards_interval_time '3600 sec'
_diffrn_standards_number 3
_exptl_absorpt_coefficient_mu 4.325
_exptl_absorpt_correction_T_max 0.56291
_exptl_absorpt_correction_T_min 0.29417
_exptl_absorpt_correction_type 'integration from crystal shape'
_exptl_absorpt_process_details none
_exptl_crystal_colour black
_exptl_crystal_density_diffrn 2.570
_exptl_crystal_density_meas ?
_exptl_crystal_density_method 'not measured'
_exptl_crystal_description plate
_exptl_crystal_F_000 3304
_exptl_crystal_size_max 0.56
_exptl_crystal_size_mid 0.32
_exptl_crystal_size_min 0.14
_refine_diff_density_max 2.028
_refine_diff_density_min -1.487
_refine_diff_density_rms 0.238
_refine_ls_extinction_coef 0.00020(3)
_refine_ls_extinction_expression Fc^*^=kFc[1+0.001xFc^2^\l^3^/sin(2\q)]^-1/4^
_refine_ls_extinction_method SHELXL
_refine_ls_goodness_of_fit_ref 1.022
_refine_ls_hydrogen_treatment mixed
_refine_ls_matrix_type full
_refine_ls_number_parameters 549
_refine_ls_number_reflns 8316
_refine_ls_number_restraints 0
_refine_ls_restrained_S_all 1.022
_refine_ls_R_factor_all 0.0823
_refine_ls_R_factor_gt 0.0490
_refine_ls_shift/su_max 0.040
_refine_ls_shift/su_mean 0.002
_refine_ls_structure_factor_coef Fsqd
_refine_ls_weighting_details 'calc w=1/[\s^2^(Fo^2^)+(0.0596P)^2^+0.0000P] where P=(Fo^2^+2Fc^2^)/3'
_refine_ls_weighting_scheme calc
_refine_ls_wR_factor_gt 0.1151
_refine_ls_wR_factor_ref 0.1347
_reflns_number_gt 5272
_reflns_number_total 8316
_reflns_threshold_expression >2sigma(I)
_cod_data_source_file 805956jsup1.cif
_cod_data_source_block Nb4OTe4CN12
_cod_depositor_comments
;
The following automatic conversions were performed:
'_atom_site_symetry_multiplicity' tag replaced with
'_atom_site_symmetry_multiplicity'.

Automatic conversion script
Id: cif_correct_tags 1440 2010-10-19 06:21:57Z saulius 

The following automatic conversions were performed:

'_chemical_melting_point' value 'not measured' was changed to '?' -
the value is undefined or not given.

Automatic conversion script
Id: cif_fix_values 1891 2012-01-12 08:04:46Z andrius 

The following automatic conversions were performed:

'_exptl_crystal_density_meas' value 'nonr' was changed to '?' - the
value is perceived as not measured.

Automatic conversion script
Id: cif_fix_values 3008 2015-01-20 13:52:24Z robertas 
;
_cod_original_cell_volume 4608(1)
_cod_original_sg_symbol_H-M P2(1)/m
_cod_database_code 7110356

loop_
_symmetry_equiv_pos_as_xyz
'x, y, z'
'-x, y+1/2, -z'
'-x, -y, -z'
'x, -y-1/2, z'

loop_
_atom_site_label
_atom_site_type_symbol
_atom_site_fract_x
_atom_site_fract_y
_atom_site_fract_z
_atom_site_U_iso_or_equiv
_atom_site_adp_type
_atom_site_occupancy
_atom_site_symmetry_multiplicity
_atom_site_calc_flag
_atom_site_refinement_flags
K1 K 0.5523(3) 0.2500 0.3760(2) 0.0367(10) Uani 1 2 d S
K2 K 0.5351(4) 0.2500 0.1214(3) 0.0540(14) Uani 1 2 d S
K3 K 0.0078(4) 0.2500 0.8650(3) 0.0543(14) Uani 1 2 d S
K4 K 0.0038(3) 0.2500 0.5967(3) 0.0477(13) Uani 1 2 d S
K5 K 0.0745(3) 0.05559(17) 0.5936(2) 0.0574(10) Uani 1 1 d .
K6 K 0.6055(3) 0.04926(17) 0.1026(2) 0.0594(10) Uani 1 1 d .
K7 K 0.0779(3) 0.04786(17) 0.8984(2) 0.0582(10) Uani 1 1 d .
K8 K 0.3112(3) 0.1102(2) 0.4323(2) 0.0626(11) Uani 1 1 d .
K9 K 0.3033(3) 0.1216(2) 1.0429(2) 0.0657(11) Uani 1 1 d .
K10 K 0.6414(4) 0.0552(2) 0.4134(3) 0.0983(17) Uani 1 1 d .
K11A K 0.1599(5) -0.1398(3) 0.2638(4) 0.065(2) Uani 0.643(8) 1 d P
K11B K 0.2192(8) -0.1232(5) 0.0601(5) 0.050(3) Uani 0.357(8) 1 d P
Nb1 Nb 0.52002(12) 0.2500 0.64598(8) 0.0192(3) Uani 1 2 d S
Nb2 Nb 0.52118(12) 0.2500 0.84214(8) 0.0195(3) Uani 1 2 d S
Nb3 Nb 0.33791(8) 0.17953(5) 0.74054(6) 0.0183(2) Uani 1 1 d .
Te1 Te 0.29924(9) 0.2500 0.88076(6) 0.0218(3) Uani 1 2 d S
Te2 Te 0.29993(9) 0.2500 0.59831(6) 0.0223(3) Uani 1 2 d S
Te3 Te 0.55875(6) 0.14769(4) 0.74500(5) 0.0242(2) Uani 1 1 d .
O1 O 0.4265(9) 0.2500 0.7424(7) 0.030(3) Uani 1 2 d S
C11 C 0.7019(15) 0.2500 0.6379(11) 0.031(4) Uani 1 2 d S
N11 N 0.7938(14) 0.2500 0.6338(11) 0.053(5) Uani 1 2 d S
C12 C 0.5283(10) 0.1830(6) 0.5423(7) 0.030(3) Uani 1 1 d .
N12 N 0.5315(9) 0.1534(6) 0.4887(6) 0.048(3) Uani 1 1 d .
C21 C 0.5329(9) 0.1851(6) 0.9453(7) 0.027(3) Uani 1 1 d .
N21 N 0.5431(9) 0.1535(6) 1.0016(7) 0.045(3) Uani 1 1 d .
C22 C 0.7042(17) 0.2500 0.8534(11) 0.036(5) Uani 1 2 d S
N22 N 0.7939(14) 0.2500 0.8581(14) 0.066(6) Uani 1 2 d S
C31 C 0.3207(10) 0.1048(6) 0.8324(8) 0.031(3) Uani 1 1 d .
N31 N 0.3115(9) 0.0690(5) 0.8794(7) 0.044(3) Uani 1 1 d .
C32 C 0.3249(10) 0.1056(7) 0.6473(7) 0.038(4) Uani 1 1 d .
N32 N 0.3144(9) 0.0683(5) 0.6006(7) 0.039(3) Uani 1 1 d .
C33 C 0.1550(9) 0.1719(6) 0.7341(7) 0.025(3) Uani 1 1 d .
N33 N 0.0637(9) 0.1685(6) 0.7321(7) 0.043(3) Uani 1 1 d .
Nb4 Nb 1.05173(13) 0.2500 0.14035(9) 0.0225(4) Uani 1 2 d S
Nb5 Nb 0.87734(8) 0.17933(5) 0.24232(6) 0.0192(2) Uani 1 1 d .
Nb6 Nb 1.06629(12) 0.2500 0.33577(8) 0.0192(3) Uani 1 2 d S
Te4 Te 1.09915(6) 0.14829(4) 0.23740(5) 0.0253(2) Uani 1 1 d .
Te5 Te 0.84850(9) 0.2500 0.38508(6) 0.0223(3) Uani 1 2 d S
Te6 Te 0.82799(10) 0.2500 0.10162(7) 0.0279(3) Uani 1 2 d S
O2 O 0.9681(10) 0.2500 0.2413(7) 0.040(3) Uani 1 2 d S
C41 C 1.0595(10) 0.1858(5) 0.0357(7) 0.030(3) Uani 1 1 d .
N41 N 1.0615(14) 0.1565(7) -0.0225(8) 0.081(5) Uani 1 1 d .
C42 C 1.2259(14) 0.2500 0.1219(10) 0.030(4) Uani 1 2 d S
N42 N 1.3183(13) 0.2500 0.1071(10) 0.044(4) Uani 1 2 d S
C51 C 0.8554(9) 0.1070(6) 0.1520(8) 0.029(3) Uani 1 1 d .
N51 N 0.8395(10) 0.0699(6) 0.1015(7) 0.055(4) Uani 1 1 d .
C52 C 0.8713(10) 0.1062(6) 0.3343(7) 0.032(3) Uani 1 1 d .
N52 N 0.8656(11) 0.0677(6) 0.3819(7) 0.055(4) Uani 1 1 d .
C53 C 0.6997(11) 0.1712(6) 0.2490(7) 0.036(3) Uani 1 1 d .
N53 N 0.6058(11) 0.1679(7) 0.2514(7) 0.058(4) Uani 1 1 d .
C61 C 1.0855(11) 0.1861(5) 0.4397(7) 0.030(3) Uani 1 1 d .
N61 N 1.0982(13) 0.1542(6) 0.4920(7) 0.068(4) Uani 1 1 d .
C62 C 1.2435(16) 0.2500 0.3503(13) 0.058(7) Uani 1 2 d S
N62 N 1.3322(18) 0.2500 0.3606(14) 0.085(8) Uani 1 2 d S
C1C C 0.2652(11) 0.0063(7) 0.2530(9) 0.045(4) Uani 1 1 d .
O1C O 0.3399(9) 0.0334(6) 0.2916(7) 0.071(4) Uani 1 1 d .
O2C O 0.1944(9) -0.0226(6) 0.2928(6) 0.065(3) Uani 1 1 d .
O3C O 0.2622(9) 0.0024(7) 0.1763(6) 0.086(5) Uani 1 1 d .
O1W O 0.4175(9) -0.0254(6) 0.0718(6) 0.066(3) Uani 1 1 d .
O2W O 0.1225(10) 0.0249(6) 0.4299(7) 0.083(4) Uani 1 1 d .
O3W O 0.0178(8) 0.0121(5) 0.7466(6) 0.052(3) Uani 1 1 d .
O4W O 0.4215(9) 0.1111(5) 1.1787(6) 0.066(3) Uani 1 1 d .
O5W O 0.1075(10) 0.0318(6) 0.0691(7) 0.081(4) Uani 1 1 d .
O6W O 0.5825(15) 0.0201(8) 0.5706(8) 0.142(8) Uani 1 1 d .
O7W O 0.5568(10) 0.0137(5) 0.2627(8) 0.076(4) Uani 1 1 d .
O8W O 0.8551(18) 0.1198(9) 0.5703(10) 0.165(8) Uani 1 1 d .
O9WA O 0.147(2) -0.1028(14) 0.1082(17) 0.139(12) Uani 0.643(8) 1 d P
O9WB O 0.113(2) -0.1103(13) 0.1949(15) 0.047(8) Uani 0.357(8) 1 d P

loop_
_atom_site_aniso_label
_atom_site_aniso_U_11
_atom_site_aniso_U_22
_atom_site_aniso_U_33
_atom_site_aniso_U_23
_atom_site_aniso_U_13
_atom_site_aniso_U_12
K1 0.025(2) 0.050(3) 0.035(2) 0.000 0.0013(17) 0.000
K2 0.045(3) 0.072(4) 0.044(3) 0.000 -0.020(2) 0.000
K3 0.027(3) 0.066(4) 0.070(3) 0.000 0.011(2) 0.000
K4 0.021(2) 0.085(4) 0.037(2) 0.000 -0.0006(18) 0.000
K5 0.064(3) 0.049(2) 0.060(2) 0.0143(18) 0.0140(18) -0.0052(19)
K6 0.054(2) 0.054(2) 0.069(2) 0.0043(19) -0.0126(18) 0.011(2)
K7 0.045(2) 0.055(2) 0.074(2) -0.0293(19) -0.0135(17) 0.0027(18)
K8 0.043(2) 0.089(3) 0.056(2) 0.003(2) -0.0007(16) 0.001(2)
K9 0.048(2) 0.090(3) 0.058(2) -0.021(2) -0.0086(17) 0.001(2)
K10 0.095(4) 0.061(3) 0.143(4) -0.006(3) 0.061(3) 0.015(3)
K11A 0.035(3) 0.059(4) 0.102(5) 0.001(4) 0.001(3) -0.007(3)
K11B 0.042(6) 0.071(8) 0.038(5) 0.015(5) 0.010(4) 0.006(5)
Nb1 0.0145(8) 0.0218(8) 0.0214(7) 0.000 0.0021(6) 0.000
Nb2 0.0128(8) 0.0230(9) 0.0227(7) 0.000 -0.0013(6) 0.000
Nb3 0.0140(6) 0.0198(6) 0.0209(5) 0.0006(4) -0.0007(4) -0.0006(5)
Te1 0.0156(6) 0.0264(6) 0.0235(6) 0.000 0.0018(4) 0.000
Te2 0.0176(6) 0.0263(6) 0.0227(6) 0.000 -0.0041(4) 0.000
Te3 0.0185(4) 0.0239(5) 0.0304(4) 0.0000(3) 0.0013(3) 0.0058(3)
O1 0.026(7) 0.026(7) 0.038(7) 0.000 -0.001(5) 0.000
C11 0.026(12) 0.031(11) 0.036(10) 0.000 0.005(8) 0.000
N11 0.034(12) 0.043(12) 0.083(14) 0.000 0.003(10) 0.000
C12 0.035(8) 0.024(7) 0.030(7) -0.001(6) -0.001(5) 0.002(6)
N12 0.038(8) 0.083(11) 0.023(6) -0.014(6) 0.007(5) 0.004(7)
C21 0.020(7) 0.030(7) 0.033(7) -0.008(6) -0.002(5) 0.003(6)
N21 0.042(8) 0.051(8) 0.043(7) 0.005(6) 0.002(6) 0.004(6)
C22 0.042(14) 0.028(11) 0.038(11) 0.000 -0.001(9) 0.000
N22 0.009(10) 0.040(12) 0.15(2) 0.000 0.001(11) 0.000
C31 0.019(7) 0.033(8) 0.040(7) -0.003(6) -0.004(5) 0.007(6)
N31 0.045(8) 0.029(7) 0.057(8) 0.017(6) -0.002(6) -0.004(6)
C32 0.025(8) 0.070(12) 0.020(6) 0.009(7) -0.006(5) 0.004(7)
N32 0.053(8) 0.014(6) 0.050(7) -0.002(5) -0.011(6) 0.003(5)
C33 0.011(7) 0.031(7) 0.032(6) 0.002(6) 0.002(5) -0.002(5)
N33 0.018(7) 0.053(9) 0.058(7) 0.009(6) 0.000(5) -0.009(6)
Nb4 0.0247(9) 0.0226(9) 0.0205(7) 0.000 0.0048(6) 0.000
Nb5 0.0167(6) 0.0188(6) 0.0220(5) 0.0004(4) -0.0011(4) -0.0020(5)
Nb6 0.0154(8) 0.0221(8) 0.0200(7) 0.000 -0.0028(6) 0.000
Te4 0.0232(5) 0.0229(5) 0.0297(4) -0.0001(3) 0.0025(3) 0.0049(4)
Te5 0.0205(6) 0.0254(7) 0.0210(5) 0.000 0.0008(4) 0.000
Te6 0.0310(7) 0.0279(7) 0.0242(6) 0.000 -0.0092(5) 0.000
O2 0.028(8) 0.063(10) 0.028(7) 0.000 -0.002(5) 0.000
C41 0.038(8) 0.016(7) 0.035(7) 0.008(6) 0.016(6) 0.004(6)
N41 0.122(15) 0.062(11) 0.062(9) -0.024(8) 0.038(9) -0.010(10)
C42 0.016(10) 0.047(13) 0.026(9) 0.000 0.001(7) 0.000
N42 0.024(10) 0.059(13) 0.049(10) 0.000 0.009(8) 0.000
C51 0.017(7) 0.023(7) 0.049(8) -0.004(6) 0.001(5) 0.007(5)
N51 0.063(10) 0.044(9) 0.058(8) -0.022(7) -0.014(7) -0.003(7)
C52 0.022(7) 0.047(9) 0.028(6) 0.003(6) -0.007(5) -0.012(6)
N52 0.071(10) 0.042(8) 0.053(8) 0.017(7) 0.001(7) -0.007(7)
C53 0.033(9) 0.039(9) 0.036(7) -0.005(6) 0.006(6) -0.005(7)
N53 0.048(9) 0.067(10) 0.060(8) -0.007(7) 0.004(7) -0.021(8)
C61 0.051(9) 0.018(7) 0.023(6) 0.002(5) -0.005(6) 0.008(6)
N61 0.125(14) 0.052(9) 0.026(6) 0.006(6) -0.008(7) 0.017(9)
C62 0.009(11) 0.11(2) 0.057(14) 0.000 -0.013(9) 0.000
N62 0.050(16) 0.11(2) 0.098(17) 0.000 -0.028(12) 0.000
C1C 0.022(8) 0.059(11) 0.055(9) 0.001(8) 0.010(7) 0.018(8)
O1C 0.053(8) 0.085(10) 0.074(8) -0.009(7) -0.017(6) 0.000(7)
O2C 0.055(7) 0.080(9) 0.061(7) -0.009(6) 0.014(6) -0.028(7)
O3C 0.066(9) 0.145(14) 0.047(7) -0.009(8) 0.001(6) 0.009(9)
O1W 0.058(8) 0.080(9) 0.059(7) -0.009(6) 0.006(5) -0.006(7)
O2W 0.074(9) 0.103(11) 0.073(8) -0.027(8) 0.012(7) 0.000(8)
O3W 0.047(7) 0.046(7) 0.063(7) -0.002(5) -0.002(5) 0.000(5)
O4W 0.065(8) 0.073(9) 0.060(7) 0.011(6) -0.013(6) -0.013(7)
O5W 0.078(9) 0.107(12) 0.058(7) -0.013(7) -0.003(6) 0.008(8)
O6W 0.192(18) 0.149(17) 0.083(10) -0.007(10) -0.021(10) 0.109(15)
O7W 0.077(9) 0.044(8) 0.108(10) 0.020(7) 0.004(7) 0.010(7)
O8W 0.26(3) 0.132(18) 0.102(12) -0.002(12) -0.033(14) 0.019(17)
O9WA 0.11(2) 0.16(3) 0.14(2) 0.04(2) -0.04(2) -0.06(2)
O9WB 0.040(17) 0.07(2) 0.030(14) 0.000(14) 0.013(12) -0.037(16)

loop_
_atom_type_symbol
_atom_type_description
_atom_type_scat_dispersion_real
_atom_type_scat_dispersion_imag
_atom_type_scat_source
C C 0.0033 0.0016 'International Tables Vol C Tables 4.2.6.8 and 6.1.1.4'
H H 0.0000 0.0000 'International Tables Vol C Tables 4.2.6.8 and 6.1.1.4'
N N 0.0061 0.0033 'International Tables Vol C Tables 4.2.6.8 and 6.1.1.4'
O O 0.0106 0.0060 'International Tables Vol C Tables 4.2.6.8 and 6.1.1.4'
K K 0.2009 0.2494 'International Tables Vol C Tables 4.2.6.8 and 6.1.1.4'
Nb Nb -2.0727 0.6215 'International Tables Vol C Tables 4.2.6.8 and 6.1.1.4'
Te Te -0.5308 1.6751 'International Tables Vol C Tables 4.2.6.8 and 6.1.1.4'

loop_
_geom_angle_atom_site_label_1
_geom_angle_atom_site_label_2
_geom_angle_atom_site_label_3
_geom_angle
_geom_angle_site_symmetry_1
_geom_angle_site_symmetry_3
_geom_angle_publ_flag
N12 K1 N12 99.2(5) 4_565 . no
N53 K1 N12 168.7(4) . 4_565 no
N53 K1 N12 89.2(4) 4_565 4_565 no
N53 K1 N12 89.2(4) . . no
N53 K1 N12 168.7(4) 4_565 . no
N53 K1 N53 81.5(6) . 4_565 no
N62 K1 N12 87.2(4) 1_455 4_565 no
N62 K1 N12 87.2(4) 1_455 . no
N62 K1 N53 100.8(5) 1_455 . no
N62 K1 N53 100.8(5) 1_455 4_565 no
N21 K2 N21 96.3(5) 4_564 1_554 no
N21 K2 N53 89.7(4) 4_564 4_565 no
N21 K2 N53 159.5(4) 1_554 4_565 no
N21 K2 N53 159.5(4) 4_564 . no
N21 K2 N53 89.7(4) 1_554 . no
N42 K2 N21 89.7(3) 1_455 4_564 no
N42 K2 N21 89.7(3) 1_455 1_554 no
N42 K2 N53 109.9(4) 1_455 4_565 no
N42 K2 N53 109.9(4) 1_455 . no
N53 K2 N53 78.5(5) 4_565 . no
K11A K3 K11A 81.0(2) 3_556 2_556 no
Te1 K3 K11A 124.5(1) . 3_556 no
Te1 K3 K11A 124.5(1) . 2_556 no
N22 K3 K11A 56.5(3) 1_455 3_556 no
N22 K3 K11A 56.5(3) 1_455 2_556 no
N22 K3 Te1 178.4(5) 1_455 . no
N22 K3 N33 103.0(5) 1_455 4_565 no
N22 K3 N33 103.0(5) 1_455 . no
N22 K3 N41 104.1(5) 1_455 4_466 no
N22 K3 N41 104.1(5) 1_455 1_456 no
N33 K3 K11A 98.1(3) 4_565 3_556 no
N33 K3 K11A 47.7(2) . 3_556 no
N33 K3 K11A 47.7(2) 4_565 2_556 no
N33 K3 K11A 98.1(3) . 2_556 no
N33 K3 Te1 78.2(2) 4_565 . no
N33 K3 Te1 78.2(2) . . no
N33 K3 N33 77.6(5) 4_565 . no
N41 K3 K11A 160.5(4) 4_466 3_556 no
N41 K3 K11A 89.1(3) 1_456 3_556 no
N41 K3 K11A 89.1(3) 4_466 2_556 no
N41 K3 K11A 160.5(4) 1_456 2_556 no
N41 K3 Te1 74.9(3) 4_466 . no
N41 K3 Te1 74.9(3) 1_456 . no
N41 K3 N33 87.3(4) 4_466 4_565 no
N41 K3 N33 151.3(4) 1_456 4_565 no
N41 K3 N33 151.3(4) 4_466 . no
N41 K3 N33 87.3(3) 1_456 . no
N41 K3 N41 95.2(6) 4_466 1_456 no
K11A K4 K11A 77.7(2) 2_556 3_556 no
N11 K4 K11A 50.0(2) 1_455 2_556 no
N11 K4 K11A 50.0(2) 1_455 3_556 no
N11 K4 N33 93.4(4) 1_455 4_565 no
N11 K4 N33 93.4(4) 1_455 . no
N33 K4 K11A 45.9(2) 4_565 2_556 no
N33 K4 K11A 95.0(3) . 2_556 no
N33 K4 K11A 95.0(3) 4_565 3_556 no
N33 K4 K11A 45.9(2) . 3_556 no
N33 K4 N33 77.2(5) 4_565 . no
N61 K5 N52 144.5(4) 1_455 3_656 no
N61 K5 O2W 67.1(4) 1_455 . no
O2W K5 N52 80.5(4) . 3_656 no
O3W K5 N52 67.0(3) . 3_656 no
O3W K5 N61 147.5(4) . 1_455 no
O3W K5 O2W 145.0(4) . . no
N21 K6 K11B 54.5(3) 1_554 3_655 no
N31 K6 K11B 105.3(3) 3_656 3_655 no
N31 K6 N21 151.9(4) 3_656 1_554 no
N31 K6 N51 78.3(4) 3_656 . no
N31 K6 O1W 87.3(4) 3_656 3_655 no
N31 K6 O1W 76.3(3) 3_656 . no
N51 K6 K11B 49.5(3) . 3_655 no
N51 K6 N21 96.6(4) . 1_554 no
O1W K6 K11B 56.7(3) 3_655 3_655 no
O1W K6 K11B 126.7(3) . 3_655 no
O1W K6 N21 65.6(3) 3_655 1_554 no
O1W K6 N21 99.6(3) . 1_554 no
O1W K6 N51 95.4(3) 3_655 . no
O1W K6 N51 151.4(4) . . no
O1W K6 O1W 70.5(3) 3_655 . no
O7W K6 K11B 154.4(3) . 3_655 no
O7W K6 N21 133.0(4) . 1_554 no
O7W K6 N31 74.1(3) . 3_656 no
O7W K6 N51 106.8(4) . . no
O7W K6 O1W 146.9(4) . 3_655 no
O7W K6 O1W 78.5(3) . . no
N31 K7 K9 47.0(2) . . no
N41 K7 K9 54.3(4) 1_456 . no
N41 K7 N31 89.4(4) 1_456 . no
N41 K7 N51 148.6(4) 1_456 3_656 no
N41 K7 O5W 70.5(4) 1_456 1_556 no
N51 K7 K9 98.2(3) 3_656 . no
N51 K7 N31 78.3(4) 3_656 . no
O3W K7 K9 147.6(3) . . no
O3W K7 N31 101.6(3) . . no
O3W K7 N41 132.0(4) . 1_456 no
O3W K7 N51 79.1(3) . 3_656 no
O3W K7 O5W 153.4(4) . 1_556 no
O5W K7 K9 53.1(3) 1_556 . no
O5W K7 N31 91.3(4) 1_556 . no
O5W K7 N51 80.9(4) 1_556 3_656 no
N32 K8 O1C 123.4(4) . . no
N31 K9 K7 48.1(2) . . no
O4W K9 K7 145.9(3) . . no
O4W K9 N31 134.1(4) . . no
N32 K10 N12 151.3(4) 3_656 . no
N32 K10 N52 83.8(4) 3_656 . no
N52 K10 N12 118.2(4) . . no
O6W K10 N12 72.0(4) . . no
O6W K10 N32 81.5(4) . 3_656 no
O6W K10 N52 118.2(5) . . no
O6W K10 O7W 127.2(5) . . no
O7W K10 N12 117.2(4) . . no
O7W K10 N32 70.8(3) . 3_656 no
O7W K10 N52 102.7(4) . . no
K3 K11A K4 68.0(1) 3_556 3_556 no
Te3 K11A K3 118.2(2) 3_656 3_556 no
Te3 K11A K4 121.3(2) 3_656 3_556 no
N33 K11A K3 49.5(3) 3_556 3_556 no
N33 K11A K4 47.9(3) 3_556 3_556 no
N33 K11A Te3 163.9(3) 3_556 3_656 no
O2C K11A K3 143.8(3) . 3_556 no
O2C K11A K4 126.3(3) . 3_556 no
O2C K11A Te3 84.5(3) . 3_656 no
O2C K11A N33 111.4(4) . 3_556 no
O2C K11A O8W 71.6(5) . 3_656 no
O8W K11A K3 126.4(5) 3_656 3_556 no
O8W K11A K4 59.4(5) 3_656 3_556 no
O8W K11A Te3 98.3(5) 3_656 3_656 no
O8W K11A N33 85.5(5) 3_656 3_556 no
O9WA K11A K3 70.5(6) . 3_556 no
O9WA K11A K4 136.1(6) . 3_556 no
O9WA K11A Te3 90.7(6) . 3_656 no
O9WA K11A N33 93.4(6) . 3_556 no
O9WA K11A O2C 82.2(7) . . no
O9WA K11A O8W 151.2(9) . 3_656 no
N51 K11B K6 49.1(3) 3_655 3_655 no
O9WB K11B K6 146.9(8) . 3_655 no
O9WB K11B N51 125.7(8) . 3_655 no
Nb2 Nb1 Nb3 60.16(4) . . yes
Nb2 Nb1 Nb3 60.16(4) . 4_565 yes
Nb3 Nb1 Nb3 59.73(5) . 4_565 yes
Te2 Nb1 Nb2 104.61(5) . . yes
Te2 Nb1 Nb3 55.83(3) . . yes
Te2 Nb1 Nb3 55.83(3) . 4_565 yes
Te2 Nb1 Te3 107.61(4) . 4_565 no
Te2 Nb1 Te3 107.61(4) . . no
Te3 Nb1 Nb2 55.86(3) 4_565 . yes
Te3 Nb1 Nb2 55.86(3) . . yes
Te3 Nb1 Nb3 104.04(5) 4_565 . yes
Te3 Nb1 Nb3 55.60(3) . . yes
Te3 Nb1 Nb3 55.60(3) 4_565 4_565 yes
Te3 Nb1 Nb3 104.04(5) . 4_565 yes
Te3 Nb1 Te3 108.35(6) 4_565 . no
O1 Nb1 Nb2 36.3(3) . . no
O1 Nb1 Nb3 34.8(2) . . no
O1 Nb1 Nb3 34.8(2) . 4_565 no
O1 Nb1 Te2 68.4(3) . . no
O1 Nb1 Te3 69.3(2) . 4_565 no
O1 Nb1 Te3 69.3(2) . . no
O1 Nb1 C11 130.9(6) . . no
O1 Nb1 C12 129.0(4) . . no
O1 Nb1 C12 129.0(4) . 4_565 no
C11 Nb1 Nb2 94.6(4) . . yes
C11 Nb1 Nb3 138.4(3) . . yes
C11 Nb1 Nb3 138.4(3) . 4_565 yes
C11 Nb1 Te2 160.8(4) . . no
C11 Nb1 Te3 83.1(3) . 4_565 no
C11 Nb1 Te3 83.1(3) . . no
C11 Nb1 C12 83.8(5) . . no
C11 Nb1 C12 83.8(5) . 4_565 no
C12 Nb1 Nb2 138.1(3) . . yes
C12 Nb1 Nb2 138.1(3) 4_565 . yes
C12 Nb1 Nb3 94.2(3) . . yes
C12 Nb1 Nb3 137.5(3) 4_565 . yes
C12 Nb1 Nb3 137.5(3) . 4_565 yes
C12 Nb1 Nb3 94.2(3) 4_565 4_565 yes
C12 Nb1 Te2 81.9(3) . . no
C12 Nb1 Te2 81.9(3) 4_565 . no
C12 Nb1 Te3 161.8(3) . 4_565 no
C12 Nb1 Te3 82.5(3) 4_565 4_565 no
C12 Nb1 Te3 82.5(3) . . no
C12 Nb1 Te3 161.8(3) 4_565 . no
C12 Nb1 C12 83.6(6) . 4_565 no
Nb1 Nb2 Nb3 60.01(4) . . yes
Nb1 Nb2 Nb3 60.01(4) . 4_565 yes
Nb3 Nb2 Nb3 59.64(5) . 4_565 yes
Te1 Nb2 Nb1 104.07(5) . . yes
Te1 Nb2 Nb3 55.51(3) . . yes
Te1 Nb2 Nb3 55.51(3) . 4_565 yes
Te3 Nb2 Nb1 56.00(3) 4_565 . yes
Te3 Nb2 Nb1 56.00(3) . . yes
Te3 Nb2 Nb3 104.03(5) 4_565 . yes
Te3 Nb2 Nb3 55.58(3) . . yes
Te3 Nb2 Nb3 55.58(3) 4_565 4_565 yes
Te3 Nb2 Nb3 104.03(5) . 4_565 yes
Te3 Nb2 Te1 107.31(4) 4_565 . no
Te3 Nb2 Te1 107.31(4) . . no
Te3 Nb2 Te3 108.62(6) 4_565 . no
O1 Nb2 Nb1 36.2(3) . . no
O1 Nb2 Nb3 34.7(2) . . no
O1 Nb2 Nb3 34.7(2) . 4_565 no
O1 Nb2 Te1 67.8(3) . . no
O1 Nb2 Te3 69.4(2) . 4_565 no
O1 Nb2 Te3 69.4(2) . . no
O1 Nb2 C21 130.0(4) . 4_565 no
O1 Nb2 C21 130.0(4) . . no
O1 Nb2 C22 129.5(6) . . no
C21 Nb2 Nb1 138.7(3) 4_565 . yes
C21 Nb2 Nb1 138.7(3) . . yes
C21 Nb2 Nb3 138.3(3) 4_565 . yes
C21 Nb2 Nb3 95.3(3) . . yes
C21 Nb2 Nb3 95.3(3) 4_565 4_565 yes
C21 Nb2 Nb3 138.3(3) . 4_565 yes
C21 Nb2 Te1 83.0(3) 4_565 . no
C21 Nb2 Te1 83.0(3) . . no
C21 Nb2 Te3 82.9(3) 4_565 4_565 no
C21 Nb2 Te3 160.6(3) . 4_565 no
C21 Nb2 Te3 160.6(3) 4_565 . no
C21 Nb2 Te3 82.9(3) . . no
C21 Nb2 C21 82.2(6) 4_565 . no
C21 Nb2 C22 84.0(5) 4_565 . no
C21 Nb2 C22 84.0(5) . . no
C22 Nb2 Nb1 93.3(5) . . yes
C22 Nb2 Nb3 137.4(3) . . yes
C22 Nb2 Nb3 137.4(3) . 4_565 yes
C22 Nb2 Te1 162.6(5) . . no
C22 Nb2 Te3 82.3(3) . 4_565 no
C22 Nb2 Te3 82.3(3) . . no
Nb1 Nb3 Nb2 59.83(4) . . yes
Nb3 Nb3 Nb1 60.13(2) 4_565 . yes
Nb3 Nb3 Nb2 60.18(2) 4_565 . yes
Te1 Nb3 Nb1 104.23(4) . . yes
Te1 Nb3 Nb2 55.89(4) . . yes
Te1 Nb3 Nb3 55.82(2) . 4_565 yes
Te1 Nb3 Te2 108.25(4) . . no
Te1 Nb3 Te3 107.91(4) . . no
Te2 Nb3 Nb1 55.40(4) . . yes
Te2 Nb3 Nb2 104.01(4) . . yes
Te2 Nb3 Nb3 55.87(2) . 4_565 yes
Te2 Nb3 Te3 107.59(4) . . no
Te3 Nb3 Nb1 56.00(3) . . yes
Te3 Nb3 Nb2 55.84(3) . . yes
Te3 Nb3 Nb3 104.69(3) . 4_565 yes
O1 Nb3 Nb1 35.7(3) . . no
O1 Nb3 Nb2 35.6(3) . . no
O1 Nb3 Nb3 34.7(3) . 4_565 no
O1 Nb3 Te1 68.6(3) . . no
O1 Nb3 Te2 68.5(3) . . no
O1 Nb3 Te3 70.0(3) . . no
O1 Nb3 C31 131.8(4) . . no
O1 Nb3 C32 130.4(5) . . no
O1 Nb3 C33 129.0(4) . . no
C31 Nb3 Nb1 140.2(3) . . yes
C31 Nb3 Nb2 96.2(3) . . yes
C31 Nb3 Nb3 138.1(3) . 4_565 yes
C31 Nb3 Te1 82.3(3) . . no
C31 Nb3 Te2 159.7(3) . . no
C31 Nb3 Te3 84.4(3) . . no
C31 Nb3 C33 82.1(4) . . no
C32 Nb3 Nb1 94.8(3) . . yes
C32 Nb3 Nb2 138.7(3) . . yes
C32 Nb3 Nb3 137.7(3) . 4_565 yes
C32 Nb3 Te1 161.0(3) . . no
C32 Nb3 Te2 81.9(3) . . no
C32 Nb3 Te3 83.2(3) . . no
C32 Nb3 C31 83.5(5) . . no
C32 Nb3 C33 82.0(4) . . no
C33 Nb3 Nb1 137.2(3) . . yes
C33 Nb3 Nb2 139.1(3) . . yes
C33 Nb3 Nb3 94.3(3) . 4_565 yes
C33 Nb3 Te1 83.6(3) . . no
C33 Nb3 Te2 82.0(3) . . no
C33 Nb3 Te3 161.0(3) . . no
Nb2 Te1 K3 163.21(9) . . no
Nb3 Te1 K3 97.74(8) . . no
Nb3 Te1 K3 97.74(7) 4_565 . no
Nb3 Te1 Nb2 68.61(4) . . no
Nb3 Te1 Nb2 68.61(4) 4_565 . no
Nb3 Te1 Nb3 68.36(5) . 4_565 no
Nb1 Te2 Nb3 68.77(4) . 4_565 no
Nb1 Te2 Nb3 68.77(4) . . no
Nb3 Te2 Nb3 68.26(5) 4_565 . no
Nb1 Te3 K11A 99.8(1) . 3_656 no
Nb2 Te3 K11A 104.1(1) . 3_656 no
Nb2 Te3 Nb1 68.14(4) . . no
Nb3 Te3 K11A 167.6(1) . 3_656 no
Nb3 Te3 Nb1 68.39(4) . . no
Nb3 Te3 Nb2 68.57(4) . . no
Nb1 O1 Nb2 107.5(5) . . yes
Nb3 O1 Nb1 109.6(4) . . yes
Nb3 O1 Nb1 109.6(4) 4_565 . yes
Nb3 O1 Nb2 109.7(4) . . yes
Nb3 O1 Nb2 109.7(4) 4_565 . yes
Nb3 O1 Nb3 110.7(6) . 4_565 yes
N11 C11 Nb1 180(2) . . no
C11 N11 K4 170(2) . 1_655 no
N12 C12 Nb1 176(1) . . no
K1 N12 K10 105.1(3) . . no
C12 N12 K1 93(1) . . no
C12 N12 K10 146(1) . . no
N21 C21 Nb2 176(1) . . no
K2 N21 K6 103.6(4) 1_556 1_556 no
C21 N21 K2 93.5(9) . 1_556 no
C21 N21 K6 161(1) . 1_556 no
N22 C22 Nb2 179(2) . . no
C22 N22 K3 179(2) . 1_655 no
N31 C31 Nb3 178(1) . . no
K6 N31 K7 100.9(4) 3_656 . no
K6 N31 K9 107.9(4) 3_656 . no
K9 N31 K7 84.9(3) . . no
C31 N31 K6 134(1) . 3_656 no
C31 N31 K7 108(1) . . no
C31 N31 K9 110(1) . . no
N32 C32 Nb3 178(1) . . no
K10 N32 K8 104.0(4) 3_656 . no
C32 N32 K8 113(1) . . no
C32 N32 K10 139(1) . 3_656 no
N33 C33 Nb3 179(1) . . no
K3 N33 K4 95.7(4) . . no
K11A N33 K3 82.8(3) 3_556 . no
K11A N33 K4 86.2(3) 3_556 . no
C33 N33 K3 101.1(9) . . no
C33 N33 K4 102.1(9) . . no
C33 N33 K11A 170(1) . 3_556 no
Nb5 Nb4 Nb5 59.98(5) . 4_565 yes
Nb6 Nb4 Nb5 60.08(4) . . yes
Nb6 Nb4 Nb5 60.08(4) . 4_565 yes
Te4 Nb4 Nb5 104.42(5) 4_565 . yes
Te4 Nb4 Nb5 55.97(3) . . yes
Te4 Nb4 Nb5 55.97(3) 4_565 4_565 yes
Te4 Nb4 Nb5 104.42(5) . 4_565 yes
Te4 Nb4 Nb6 55.87(3) 4_565 . yes
Te4 Nb4 Nb6 55.87(3) . . yes
Te4 Nb4 Te4 107.98(6) 4_565 . no
Te6 Nb4 Nb5 55.91(4) . . yes
Te6 Nb4 Nb5 55.91(4) . 4_565 yes
Te6 Nb4 Nb6 104.51(6) . . yes
Te6 Nb4 Te4 108.11(4) . 4_565 no
Te6 Nb4 Te4 108.11(4) . . no
O2 Nb4 Nb5 35.4(2) . . no
O2 Nb4 Nb5 35.4(2) . 4_565 no
O2 Nb4 Nb6 35.1(3) . . no
O2 Nb4 Te4 69.1(2) . 4_565 no
O2 Nb4 Te4 69.1(2) . . no
O2 Nb4 Te6 69.4(4) . . no
O2 Nb4 C41 132.0(3) . . no
O2 Nb4 C41 132.0(3) . 4_565 no
O2 Nb4 C42 131.3(6) . . no
C41 Nb4 Nb5 96.6(3) . . yes
C41 Nb4 Nb5 139.7(3) 4_565 . yes
C41 Nb4 Nb5 139.7(3) . 4_565 yes
C41 Nb4 Nb5 96.6(3) 4_565 4_565 yes
C41 Nb4 Nb6 139.2(3) . . yes
C41 Nb4 Nb6 139.2(3) 4_565 . yes
C41 Nb4 Te4 159.0(3) . 4_565 no
C41 Nb4 Te4 83.5(3) 4_565 4_565 no
C41 Nb4 Te4 83.5(3) . . no
C41 Nb4 Te4 159.0(3) 4_565 . no
C41 Nb4 Te6 83.9(3) . . no
C41 Nb4 Te6 83.9(3) 4_565 . no
C41 Nb4 C41 80.7(6) . 4_565 no
C42 Nb4 Nb5 139.3(3) . . yes
C42 Nb4 Nb5 139.3(3) . 4_565 yes
C42 Nb4 Nb6 96.2(4) . . yes
C42 Nb4 Te4 83.4(2) . 4_565 no
C42 Nb4 Te4 83.4(2) . . no
C42 Nb4 Te6 159.3(4) . . no
C42 Nb4 C41 80.4(5) . . no
C42 Nb4 C41 80.4(5) . 4_565 no
Nb5 Nb5 Nb4 60.01(2) 4_565 . yes
Nb6 Nb5 Nb4 59.74(4) . . yes
Nb6 Nb5 Nb5 59.98(2) . 4_565 yes
Te4 Nb5 Nb4 55.73(3) . . yes
Te4 Nb5 Nb5 104.25(3) . 4_565 yes
Te4 Nb5 Nb6 55.67(3) . . yes
Te4 Nb5 Te5 107.73(4) . . yes
Te5 Nb5 Nb4 104.24(4) . . yes
Te5 Nb5 Nb5 55.92(2) . 4_565 yes
Te5 Nb5 Nb6 55.86(4) . . yes
Te6 Nb5 Nb4 55.65(4) . . yes
Te6 Nb5 Nb5 55.85(2) . 4_565 yes
Te6 Nb5 Nb6 104.02(4) . . yes
Te6 Nb5 Te4 107.64(4) . . no
Te6 Nb5 Te5 108.21(4) . . no
O2 Nb5 Nb4 35.7(3) . . no
O2 Nb5 Nb5 35.3(3) . 4_565 no
O2 Nb5 Nb6 34.7(3) . . no
O2 Nb5 Te4 69.0(3) . . no
O2 Nb5 Te5 68.6(3) . . no
O2 Nb5 Te6 69.3(3) . . no
O2 Nb5 C51 131.2(5) . . no
O2 Nb5 C52 129.8(4) . . no
O2 Nb5 C53 129.9(5) . . no
C51 Nb5 Nb4 95.6(3) . . yes
C51 Nb5 Nb5 137.7(3) . 4_565 yes
C51 Nb5 Nb6 139.7(3) . . yes
C51 Nb5 Te4 84.3(3) . . no
C51 Nb5 Te5 160.1(3) . . no
C51 Nb5 Te6 81.9(3) . . no
C51 Nb5 C52 83.9(5) . . no
C51 Nb5 C53 82.4(5) . . no
C52 Nb5 Nb4 139.0(3) . . yes
C52 Nb5 Nb5 137.7(3) . 4_565 yes
C52 Nb5 Nb6 95.1(3) . . yes
C52 Nb5 Te4 83.5(3) . . no
C52 Nb5 Te5 82.0(3) . . no
C52 Nb5 Te6 160.9(3) . . no
C53 Nb5 Nb4 139.2(4) . . yes
C53 Nb5 Nb5 94.7(4) . 4_565 yes
C53 Nb5 Nb6 137.5(3) . . yes
C53 Nb5 Te4 161.0(4) . . no
C53 Nb5 Te5 81.9(3) . . no
C53 Nb5 Te6 83.9(3) . . no
C53 Nb5 C52 81.6(5) . . no
Nb4 Nb6 Nb5 60.18(4) . . yes
Nb4 Nb6 Nb5 60.18(4) . 4_565 yes
Nb5 Nb6 Nb5 60.05(5) . 4_565 yes
Te4 Nb6 Nb4 56.00(3) 4_565 . yes
Te4 Nb6 Nb4 56.00(3) . . yes
Te4 Nb6 Nb5 104.60(5) 4_565 . yes
Te4 Nb6 Nb5 56.04(3) . . yes
Te4 Nb6 Nb5 56.04(3) 4_565 4_565 yes
Te4 Nb6 Nb5 104.60(5) . 4_565 yes
Te4 Nb6 Te4 108.22(6) 4_565 . no
Te4 Nb6 Te5 108.19(4) 4_565 . no
Te4 Nb6 Te5 108.19(4) . . no
Te5 Nb6 Nb4 104.70(6) . . yes
Te5 Nb6 Nb5 55.98(4) . . yes
Te5 Nb6 Nb5 55.98(3) . 4_565 yes
O2 Nb6 Nb4 35.8(4) . . no
O2 Nb6 Nb5 35.1(2) . . no
O2 Nb6 Nb5 35.1(2) . 4_565 no
O2 Nb6 Te4 69.5(2) . 4_565 no
O2 Nb6 Te4 69.5(2) . . no
O2 Nb6 Te5 68.9(4) . . no
O2 Nb6 C61 130.8(4) . 4_565 no
O2 Nb6 C61 130.8(4) . . no
O2 Nb6 C62 133.6(7) . . no
C61 Nb6 Nb4 139.5(3) 4_565 . yes
C61 Nb6 Nb4 139.5(3) . . yes
C61 Nb6 Nb5 138.3(4) 4_565 . yes
C61 Nb6 Nb5 95.7(3) . . yes
C61 Nb6 Nb5 95.7(3) 4_565 4_565 yes
C61 Nb6 Nb5 138.3(4) . 4_565 yes
C61 Nb6 Te4 83.7(3) 4_565 4_565 no
C61 Nb6 Te4 159.7(3) . 4_565 no
C61 Nb6 Te4 159.7(3) 4_565 . no
C61 Nb6 Te4 83.7(3) . . no
C61 Nb6 Te5 82.5(3) 4_565 . no
C61 Nb6 Te5 82.5(3) . . no
C61 Nb6 C61 80.6(6) 4_565 . no
C62 Nb6 Nb4 97.8(6) . . yes
C62 Nb6 Nb5 140.3(3) . . yes
C62 Nb6 Nb5 140.3(3) . 4_565 yes
C62 Nb6 Te4 84.4(3) . 4_565 no
C62 Nb6 Te4 84.4(3) . . no
C62 Nb6 Te5 157.5(6) . . no
C62 Nb6 C61 80.4(5) . 4_565 no
C62 Nb6 C61 80.4(5) . . no
Nb4 Te4 Nb5 68.30(4) . . no
Nb6 Te4 Nb4 68.13(4) . . no
Nb6 Te4 Nb5 68.29(4) . . no
Nb5 Te5 Nb5 68.15(5) . 4_565 no
Nb6 Te5 Nb5 68.16(4) . . no
Nb6 Te5 Nb5 68.16(4) . 4_565 no
Nb4 Te6 Nb5 68.44(4) . 4_565 no
Nb4 Te6 Nb5 68.44(4) . . no
Nb5 Te6 Nb5 68.30(5) 4_565 . no
Nb5 O2 Nb4 109.0(4) . . yes
Nb5 O2 Nb4 109.0(4) 4_565 . yes
Nb5 O2 Nb5 109.5(6) . 4_565 yes
Nb6 O2 Nb4 109.0(6) . . yes
Nb6 O2 Nb5 110.2(4) . . yes
Nb6 O2 Nb5 110.2(4) . 4_565 yes
N41 C41 Nb4 174(1) . . no
K7 N41 K3 112.0(5) 1_654 1_654 no
C41 N41 K3 95(1) . 1_654 no
C41 N41 K7 153(1) . 1_654 no
N42 C42 Nb4 176(2) . . no
C42 N42 K2 163(1) . 1_655 no
N51 C51 Nb5 177(1) . . no
K6 N51 K11B 81.4(4) . 3_655 no
K7 N51 K6 102.0(4) 3_656 . no
K7 N51 K11B 117.3(5) 3_656 3_655 no
C51 N51 K6 105(1) . . no
C51 N51 K7 127(1) . 3_656 no
C51 N51 K11B 111(1) . 3_655 no
N52 C52 Nb5 178(1) . . no
K10 N52 K5 97.3(4) . 3_656 no
C52 N52 K5 142(1) . 3_656 no
C52 N52 K10 106(1) . . no
N53 C53 Nb5 179(1) . . no
K1 N53 K2 91.8(4) . . no
C53 N53 K1 104(1) . . no
C53 N53 K2 102(1) . . no
N61 C61 Nb6 178(1) . . no
C61 N61 K5 161(1) . 1_655 no
N62 C62 Nb6 177(2) . . no
C62 N62 K1 177(2) . 1_655 no
O1C C1C O2C 120(2) . . yes
O3C C1C O1C 122(2) . . yes
O3C C1C O2C 118(2) . . yes
C1C O1C K8 125(1) . . no
C1C O2C K11A 121(1) . . no
K6 O1W K6 109.5(3) 3_655 . no
K7 O3W K5 130.2(4) . . no
K10 O7W K6 129.1(5) . . no

loop_
_geom_bond_atom_site_label_1
_geom_bond_atom_site_label_2
_geom_bond_distance
_geom_bond_site_symmetry_2
_geom_bond_publ_flag
K1 N12 2.88(1) 4_565 no
K1 N12 2.88(1) . no
K1 N53 2.85(1) . no
K1 N53 2.85(1) 4_565 no
K1 N62 2.75(2) 1_455 no
K2 N21 2.94(1) 4_564 no
K2 N21 2.94(1) 1_554 no
K2 N42 2.71(2) 1_455 no
K2 N53 2.94(1) 4_565 no
K2 N53 2.94(1) . no
K3 K11A 3.845(7) 3_556 no
K3 K11A 3.845(7) 2_556 no
K3 Te1 3.636(5) . no
K3 N22 2.67(2) 1_455 no
K3 N33 2.95(1) 4_565 no
K3 N33 2.95(1) . no
K3 N41 2.87(2) 4_466 no
K3 N41 2.87(2) 1_456 no
K4 K11A 3.979(7) 2_556 no
K4 K11A 3.979(7) 3_556 no
K4 N11 2.70(2) 1_455 no
K4 N33 2.96(1) 4_565 no
K4 N33 2.96(1) . no
K5 N52 2.92(1) 3_656 no
K5 N61 2.80(1) 1_455 no
K5 O2W 2.84(1) . no
K5 O3W 2.79(1) . no
K6 K11B 3.87(1) 3_655 no
K6 N21 2.97(1) 1_554 no
K6 N31 2.89(1) 3_656 no
K6 N51 2.96(1) . no
K6 O1W 2.90(1) 3_655 no
K6 O1W 2.92(1) . no
K6 O7W 2.82(1) . no
K7 K9 3.985(5) . no
K7 N31 2.98(1) . no
K7 N41 2.79(2) 1_456 no
K7 N51 2.86(1) 3_656 no
K7 O3W 2.69(1) . no
K7 O5W 2.82(1) 1_556 no
K8 N32 2.90(1) . no
K8 O1C 2.91(1) . no
K9 N31 2.93(1) . no
K9 O4W 2.64(1) . no
K10 N12 2.90(1) . no
K10 N32 2.86(1) 3_656 no
K10 N52 2.87(1) . no
K10 O6W 2.80(2) . no
K10 O7W 2.81(1) . no
K11A K3 3.845(7) 3_556 no
K11A K4 3.979(7) 3_556 no
K11A Te3 3.520(6) 3_656 no
K11A N33 2.87(1) 3_556 no
K11A O2C 2.73(1) . no
K11A O8W 2.76(2) 3_656 no
K11A O9WA 2.68(3) . no
K11B K6 3.87(1) 3_655 no
K11B N51 2.97(2) 3_655 no
K11B O9WB 2.61(2) . no
Nb1 Nb2 3.201(2) . yes
Nb1 Nb3 3.206(2) . yes
Nb1 Nb3 3.206(2) 4_565 yes
Nb1 Te2 2.832(2) . yes
Nb1 Te3 2.859(1) 4_565 yes
Nb1 Te3 2.859(1) . yes
Nb1 O1 1.98(1) . yes
Nb1 C11 2.28(2) . yes
Nb1 C12 2.28(1) . yes
Nb1 C12 2.28(1) 4_565 yes
Nb2 Nb3 3.211(2) . yes
Nb2 Nb3 3.211(2) 4_565 yes
Nb2 Te1 2.855(2) . yes
Nb2 Te3 2.854(1) 4_565 yes
Nb2 Te3 2.854(1) . yes
Nb2 O1 1.99(1) . yes
Nb2 C21 2.24(1) 4_565 yes
Nb2 C21 2.24(1) . yes
Nb2 C22 2.28(2) . yes
Nb3 Nb3 3.193(2) 4_565 yes
Nb3 Te1 2.842(1) . yes
Nb3 Te2 2.846(1) . yes
Nb3 Te3 2.846(1) . yes
Nb3 O1 1.941(7) . yes
Nb3 C31 2.27(1) . yes
Nb3 C32 2.27(2) . yes
Nb3 C33 2.29(1) . yes
Te1 Nb3 2.842(1) 4_565 yes
Te2 Nb3 2.846(1) 4_565 yes
Te3 K11A 3.520(6) 3_656 no
O1 Nb3 1.941(7) 4_565 no
C11 N11 1.15(2) . yes
N11 K4 2.70(2) 1_655 no
C12 N12 1.11(2) . yes
C21 N21 1.17(2) . yes
N21 K2 2.94(1) 1_556 no
N21 K6 2.97(1) 1_556 no
C22 N22 1.12(2) . yes
N22 K3 2.67(2) 1_655 no
C31 N31 1.13(2) . yes
N31 K6 2.89(1) 3_656 no
C32 N32 1.14(2) . yes
N32 K10 2.86(1) 3_656 no
C33 N33 1.14(1) . yes
N33 K11A 2.87(1) 3_556 no
Nb4 Nb5 3.203(2) . yes
Nb4 Nb5 3.203(2) 4_565 yes
Nb4 Nb6 3.189(2) . yes
Nb4 Te4 2.849(1) 4_565 yes
Nb4 Te4 2.849(1) . yes
Nb4 Te6 2.843(2) . yes
Nb4 O2 1.98(1) . yes
Nb4 C41 2.25(1) . yes
Nb4 C41 2.25(1) 4_565 yes
Nb4 C42 2.20(2) . yes
Nb5 Nb5 3.202(2) 4_565 yes
Nb5 Nb6 3.200(2) . yes
Nb5 Te4 2.857(1) . yes
Nb5 Te5 2.858(1) . yes
Nb5 Te6 2.852(1) . yes
Nb5 O2 1.961(7) . yes
Nb5 C51 2.22(1) . yes
Nb5 C52 2.24(1) . yes
Nb5 C53 2.23(1) . yes
Nb6 Nb5 3.200(2) 4_565 yes
Nb6 Te4 2.845(1) 4_565 yes
Nb6 Te4 2.845(1) . yes
Nb6 Te5 2.854(2) . yes
Nb6 O2 1.94(1) . yes
Nb6 C61 2.24(1) 4_565 yes
Nb6 C61 2.24(1) . yes
Nb6 C62 2.22(2) . yes
Te5 Nb5 2.858(1) 4_565 yes
Te6 Nb5 2.852(1) 4_565 yes
O2 Nb5 1.961(7) 4_565 no
C41 N41 1.16(2) . yes
N41 K3 2.87(2) 1_654 no
N41 K7 2.79(2) 1_654 no
C42 N42 1.18(2) . yes
N42 K2 2.71(2) 1_655 no
C51 N51 1.19(2) . yes
N51 K7 2.86(1) 3_656 no
N51 K11B 2.97(2) 3_655 no
C52 N52 1.17(2) . yes
N52 K5 2.92(1) 3_656 no
C53 N53 1.18(2) . yes
C61 N61 1.13(2) . yes
N61 K5 2.80(1) 1_655 no
C62 N62 1.11(3) . yes
N62 K1 2.75(2) 1_655 no
C1C O1C 1.27(2) . yes
C1C O2C 1.29(2) . yes
C1C O3C 1.25(2) . yes
O1W K6 2.90(1) 3_655 no
O5W K7 2.82(1) 1_554 no
O8W K11A 2.76(2) 3_656 no
